data_4341855
loop_
_publ_author_name
'Bernini, Mar\'ia Celeste'
'de Paz, Julio Romero'
'Snejko, Natalia'
'S\'aez-Puche, Regino'
'Gutierrez-Puebla, Enrique'
'Monge, Mar\'ia \'Angeles'

_publ_section_title
;
 Unusual Magnetic Behaviors and Electronic Configurations Driven by
 Diverse Co(II) or Mn(II) MOF Architectures.
;
_journal_name_full 'Inorganic chemistry'
_journal_page_first 141204082337009
_journal_paper_doi 10.1021/ic501898x
_journal_year 2014
_chemical_formula_moiety 'C23 H21 Co2 F6 N O7'
_chemical_formula_sum 'C23 H21 Co2 F6 N O7'
_chemical_formula_weight 655.27
_chemical_name_systematic
; 
 ? 
;
_space_group_IT_number 33
_symmetry_cell_setting orthorhombic
_symmetry_space_group_name_Hall 'P 2c -2n'
_symmetry_space_group_name_H-M 'P n a 21'
_atom_sites_solution_hydrogens geom
_atom_sites_solution_primary direct
_atom_sites_solution_secondary difmap
_audit_creation_method SHELXL-97
_cell_angle_alpha 90.00
_cell_angle_beta 90.00
_cell_angle_gamma 90.00
_cell_formula_units_Z 4
_cell_length_a 26.673(7)
_cell_length_b 9.769(3)
_cell_length_c 10.315(3)
_cell_measurement_temperature 296(2)
_cell_volume 2687.8(13)
_computing_structure_refinement 'SHELXL-97 (Sheldrick, 1997)'
_computing_structure_solution 'SHELXS-97 (Sheldrick, 1990)'
_diffrn_ambient_temperature 296(2)
_diffrn_measured_fraction_theta_full 0.979
_diffrn_measured_fraction_theta_max 0.979
_diffrn_measurement_device_type 'CCD area detector'
_diffrn_measurement_method 'phi and omega scans'
_diffrn_radiation_monochromator graphite
_diffrn_radiation_source 'fine-focus sealed tube'
_diffrn_radiation_type MoK\a
_diffrn_radiation_wavelength 0.71073
_diffrn_reflns_av_R_equivalents 0.0921
_diffrn_reflns_av_sigmaI/netI 0.1411
_diffrn_reflns_limit_h_max 31
_diffrn_reflns_limit_h_min -31
_diffrn_reflns_limit_k_max 11
_diffrn_reflns_limit_k_min -11
_diffrn_reflns_limit_l_max 12
_diffrn_reflns_limit_l_min -12
_diffrn_reflns_number 14394
_diffrn_reflns_theta_full 25.04
_diffrn_reflns_theta_max 25.04
_diffrn_reflns_theta_min 2.22
_exptl_absorpt_coefficient_mu 1.318
_exptl_absorpt_correction_T_max 0.9741
_exptl_absorpt_correction_T_min 0.7974
_exptl_absorpt_correction_type multi-scan
_exptl_absorpt_process_details sadabs
_exptl_crystal_colour blue
_exptl_crystal_density_diffrn 1.619
_exptl_crystal_density_method 'not measured'
_exptl_crystal_description plate
_exptl_crystal_F_000 1320
_exptl_crystal_size_max 0.18
_exptl_crystal_size_mid 0.06
_exptl_crystal_size_min 0.02
_refine_diff_density_max 0.618
_refine_diff_density_min -0.432
_refine_diff_density_rms 0.071
_refine_ls_abs_structure_details 'Flack H D (1983), Acta Cryst. A39, 876-881'
_refine_ls_abs_structure_Flack 0.09(3)
_refine_ls_extinction_method none
_refine_ls_goodness_of_fit_ref 1.104
_refine_ls_hydrogen_treatment mixed
_refine_ls_matrix_type full
_refine_ls_number_parameters 356
_refine_ls_number_reflns 4426
_refine_ls_number_restraints 1
_refine_ls_restrained_S_all 1.104
_refine_ls_R_factor_all 0.1578
_refine_ls_R_factor_gt 0.0856
_refine_ls_shift/su_max 0.002
_refine_ls_shift/su_mean 0.000
_refine_ls_structure_factor_coef Fsqd
_refine_ls_weighting_details 'calc w=1/[\s^2^(Fo^2^)+(0.0341P)^2^+0.0000P] where P=(Fo^2^+2Fc^2^)/3'
_refine_ls_weighting_scheme calc
_refine_ls_wR_factor_gt 0.1034
_refine_ls_wR_factor_ref 0.1209
_reflns_number_gt 2867
_reflns_number_total 4426
_reflns_threshold_expression >2sigma(I)
_cod_data_source_file ic501898x_si_001.cif
_cod_data_source_block cbco7g
_cod_depositor_comments
;
The following automatic conversions were performed:

'_symmetry_cell_setting' value 'Orthorhombic' changed to
'orthorhombic' according to
/home/saulius/struct/COD-crude-data--automatic-downloads/rss-feeds/ACS/lib/dictionaries/cif_core.dic
dictionary named 'cif_core.dic' version 2.4.2 from 2011-04-26.

Automatic conversion script
Id: cif_fix_values 2935 2014-11-11 08:27:57Z andrius 
;
_cod_original_cell_volume 2687.6(12)
_cod_original_sg_symbol_H-M Pna2(1)
_cod_database_code 4341855

loop_
_symmetry_equiv_pos_as_xyz
'x, y, z'
'-x, -y, z+1/2'
'x+1/2, -y+1/2, z'
'-x+1/2, y+1/2, z+1/2'

loop_
_atom_site_label
_atom_site_type_symbol
_atom_site_fract_x
_atom_site_fract_y
_atom_site_fract_z
_atom_site_U_iso_or_equiv
_atom_site_adp_type
_atom_site_occupancy
_atom_site_symmetry_multiplicity
_atom_site_calc_flag
_atom_site_refinement_flags
C100 C 0.0144(5) 0.2802(12) 0.2725(11) 0.120(5) Uani 1 1 d .
H10A H 0.0432 0.3312 0.2413 0.144 Uiso 1 1 calc R
H10B H -0.0044 0.2512 0.1968 0.144 Uiso 1 1 calc R
Co1 Co -0.01650(5) 0.32621(11) 0.52568(10) 0.0433(4) Uani 1 1 d .
Co2 Co 0.01547(4) 0.43457(11) 0.81771(11) 0.0428(3) Uani 1 1 d .
C1 C 0.1307(3) 0.3869(9) 1.1051(9) 0.036(2) Uani 1 1 d .
F3 F 0.2145(2) 0.1349(7) 1.4357(7) 0.110(3) Uani 1 1 d .
C2 C 0.3841(3) 0.1345(10) 1.1035(9) 0.054(3) Uani 1 1 d .
H2 H 0.4079 0.0651 1.1079 0.065 Uiso 1 1 calc R
F2 F 0.2495(3) 0.0208(7) 1.2843(8) 0.097(3) Uani 1 1 d .
C3 C 0.2688(3) 0.2594(10) 1.2955(9) 0.046(2) Uani 1 1 d .
O10 O -0.0718(3) 0.1931(7) 0.8198(9) 0.080(2) Uani 1 1 d .
C5 C 0.2556(5) 0.1215(16) 1.3641(13) 0.082(4) Uani 1 1 d .
N3 N 0.0273(3) 0.1539(8) 0.4693(7) 0.062(3) Uani 1 1 d .
F5 F 0.2931(2) 0.4885(7) 1.3425(8) 0.093(2) Uani 1 1 d .
C6 C 0.2895(5) 0.3630(15) 1.3966(11) 0.078(4) Uani 1 1 d .
C7 C 0.2200(3) 0.3058(10) 1.2318(9) 0.043(2) Uani 1 1 d .
C8 C 0.1901(3) 0.4142(9) 1.2778(9) 0.055(3) Uani 1 1 d .
H8 H 0.2001 0.4627 1.3509 0.066 Uiso 1 1 calc R
F4 F 0.3343(2) 0.3274(8) 1.4353(7) 0.123(3) Uani 1 1 d .
C9 C 0.3103(3) 0.2404(10) 1.1897(9) 0.045(3) Uani 1 1 d .
C10 C 0.3125(3) 0.3319(9) 1.0916(9) 0.050(3) Uani 1 1 d .
H10 H 0.2882 0.4000 1.0867 0.059 Uiso 1 1 calc R
F6 F 0.2607(2) 0.3751(7) 1.5007(6) 0.104(2) Uani 1 1 d .
C11 C 0.3860(3) 0.2280(9) 1.0031(9) 0.039(2) Uani 1 1 d .
C12 C 0.3494(3) 0.3273(9) 0.9989(10) 0.054(3) Uani 1 1 d .
H12 H 0.3497 0.3919 0.9327 0.064 Uiso 1 1 calc R
O1 O 0.0750(2) 0.3823(6) 0.9316(6) 0.0540(18) Uani 1 1 d .
C13 C 0.2029(3) 0.2403(9) 1.1239(9) 0.042(2) Uani 1 1 d .
H13 H 0.2212 0.1668 1.0915 0.051 Uiso 1 1 calc R
C14 C 0.1463(4) 0.4492(9) 1.2155(10) 0.052(3) Uani 1 1 d .
H14 H 0.1266 0.5184 1.2506 0.062 Uiso 1 1 calc R
F1 F 0.2920(2) 0.0842(7) 1.4483(7) 0.114(3) Uani 1 1 d .
C15 C 0.1597(3) 0.2787(8) 1.0609(8) 0.038(2) Uani 1 1 d .
H15 H 0.1497 0.2312 0.9871 0.046 Uiso 1 1 calc R
C16 C 0.3470(4) 0.1427(10) 1.1986(10) 0.057(3) Uani 1 1 d .
H16 H 0.3472 0.0819 1.2680 0.068 Uiso 1 1 calc R
C17 C 0.0854(3) 0.4332(10) 1.0357(10) 0.045(2) Uani 1 1 d .
C19 C -0.0733(4) 0.2771(12) 0.9046(9) 0.046(3) Uani 1 1 d .
O11 O 0.0153(2) 0.6302(6) 0.8402(6) 0.0525(16) Uani 1 1 d .
O8 O -0.0423(3) 0.3779(8) 0.9157(7) 0.077(2) Uani 1 1 d .
O9 O 0.0358(2) 0.3474(5) 0.6599(5) 0.0409(16) Uani 1 1 d .
O12 O 0.0595(2) 0.5246(6) 1.0923(6) 0.0566(19) Uani 1 1 d .
O13 O -0.0672(3) 0.1761(8) 0.5727(7) 0.072(2) Uani 1 1 d .
C22 C 0.0751(4) 0.1717(12) 0.5365(14) 0.098(4) Uani 1 1 d .
H22A H 0.0894 0.0822 0.5530 0.118 Uiso 1 1 calc R
H22B H 0.0979 0.2205 0.4797 0.118 Uiso 1 1 calc R
C26 C 0.0012(5) 0.0317(12) 0.5125(18) 0.128(6) Uani 1 1 d .
H26A H 0.0071 -0.0408 0.4500 0.154 Uiso 1 1 calc R
H26B H 0.0156 0.0026 0.5944 0.154 Uiso 1 1 calc R
C24 C -0.0514(5) 0.0477(13) 0.5287(13) 0.102(4) Uani 1 1 d .
H24A H -0.0676 0.0295 0.4463 0.122 Uiso 1 1 calc R
H24B H -0.0630 -0.0210 0.5896 0.122 Uiso 1 1 calc R
C27 C 0.0322(5) 0.1641(14) 0.3322(12) 0.138(6) Uani 1 1 d .
H27A H 0.0675 0.1557 0.3113 0.166 Uiso 1 1 calc R
H27B H 0.0153 0.0860 0.2940 0.166 Uiso 1 1 calc R
C23 C 0.0717(4) 0.2444(13) 0.6569(11) 0.093(4) Uani 1 1 d .
H23A H 0.0643 0.1793 0.7252 0.112 Uiso 1 1 calc R
H23B H 0.1042 0.2845 0.6757 0.112 Uiso 1 1 calc R
H1 H -0.063(3) 0.164(9) 0.707(11) 0.08(3) Uiso 1 1 d .

loop_
_atom_site_aniso_label
_atom_site_aniso_U_11
_atom_site_aniso_U_22
_atom_site_aniso_U_33
_atom_site_aniso_U_23
_atom_site_aniso_U_13
_atom_site_aniso_U_12
C100 0.220(16) 0.069(9) 0.071(10) 0.015(7) 0.059(10) 0.065(10)
Co1 0.0475(7) 0.0484(8) 0.0341(7) -0.0005(6) -0.0014(8) 0.0128(7)
Co2 0.0375(7) 0.0501(8) 0.0407(7) -0.0026(7) 0.0059(8) -0.0006(7)
C1 0.029(5) 0.046(6) 0.032(6) -0.004(5) 0.007(5) 0.016(5)
F3 0.074(5) 0.149(6) 0.107(5) 0.061(5) 0.056(4) 0.040(4)
C2 0.032(6) 0.075(8) 0.055(7) 0.008(6) 0.009(5) 0.037(5)
F2 0.092(6) 0.072(5) 0.127(8) 0.045(5) 0.025(5) 0.011(4)
C3 0.037(5) 0.055(6) 0.047(6) 0.002(6) -0.015(6) 0.015(5)
O10 0.097(6) 0.078(6) 0.064(5) -0.007(6) 0.042(5) 0.004(4)
C5 0.058(9) 0.120(13) 0.069(10) 0.028(9) 0.023(8) 0.035(9)
N3 0.092(8) 0.049(6) 0.043(5) -0.009(4) -0.003(5) 0.030(5)
F5 0.077(5) 0.105(5) 0.098(6) -0.029(5) -0.017(5) -0.011(4)
C6 0.052(8) 0.136(13) 0.046(9) -0.007(8) -0.020(6) 0.036(9)
C7 0.045(6) 0.044(6) 0.039(6) 0.013(5) -0.005(5) 0.005(5)
C8 0.041(6) 0.065(7) 0.057(8) -0.030(6) -0.003(5) 0.021(6)
F4 0.067(5) 0.203(8) 0.098(5) -0.041(5) -0.038(4) 0.050(5)
C9 0.035(6) 0.061(7) 0.040(6) 0.023(6) 0.009(5) 0.003(5)
C10 0.035(6) 0.051(7) 0.063(7) 0.013(6) 0.010(5) 0.010(5)
F6 0.077(4) 0.187(7) 0.049(4) -0.032(5) 0.002(4) 0.050(5)
C11 0.030(5) 0.058(7) 0.030(6) 0.003(5) 0.012(5) 0.000(5)
C12 0.050(6) 0.043(6) 0.068(8) 0.000(6) 0.003(6) -0.007(6)
O1 0.044(4) 0.072(5) 0.046(4) -0.016(4) -0.011(3) 0.008(3)
C13 0.026(5) 0.047(6) 0.053(7) -0.012(6) 0.003(5) 0.005(5)
C14 0.050(7) 0.052(7) 0.053(7) -0.008(6) 0.001(5) 0.044(5)
F1 0.086(5) 0.164(7) 0.091(5) 0.067(6) 0.009(4) 0.054(5)
C15 0.048(6) 0.036(6) 0.030(6) -0.019(4) -0.009(5) 0.003(5)
C16 0.043(7) 0.072(8) 0.054(8) 0.029(6) -0.004(6) 0.016(6)
C17 0.045(6) 0.056(7) 0.034(6) 0.002(6) -0.003(5) 0.006(5)
C19 0.036(7) 0.068(9) 0.035(7) 0.010(6) -0.008(5) 0.024(6)
O11 0.069(4) 0.051(4) 0.038(4) 0.007(3) 0.001(4) 0.007(4)
O8 0.061(5) 0.106(7) 0.063(5) 0.009(5) 0.011(4) -0.018(5)
O9 0.040(4) 0.042(4) 0.041(4) 0.003(3) 0.000(3) 0.018(3)
O12 0.061(5) 0.066(5) 0.043(4) -0.003(4) -0.002(4) 0.026(4)
O13 0.080(6) 0.079(5) 0.056(5) 0.011(4) -0.010(4) 0.004(5)
C22 0.086(9) 0.111(10) 0.099(10) -0.040(9) -0.015(9) 0.068(8)
C26 0.131(13) 0.052(9) 0.203(19) -0.026(11) 0.024(14) 0.003(9)
C24 0.125(12) 0.091(11) 0.090(10) -0.003(10) 0.019(10) -0.034(10)
C27 0.226(17) 0.140(13) 0.049(9) -0.023(9) 0.011(10) 0.130(12)
C23 0.066(8) 0.123(11) 0.090(10) -0.029(9) -0.031(7) 0.058(8)

loop_
_atom_type_symbol
_atom_type_description
_atom_type_scat_dispersion_real
_atom_type_scat_dispersion_imag
_atom_type_scat_source
C C 0.0033 0.0016 'International Tables Vol C Tables 4.2.6.8 and 6.1.1.4'
H H 0.0000 0.0000 'International Tables Vol C Tables 4.2.6.8 and 6.1.1.4'
O O 0.0106 0.0060 'International Tables Vol C Tables 4.2.6.8 and 6.1.1.4'
F F 0.0171 0.0103 'International Tables Vol C Tables 4.2.6.8 and 6.1.1.4'
Co Co 0.3494 0.9721 'International Tables Vol C Tables 4.2.6.8 and 6.1.1.4'
N N 0.0061 0.0033 'International Tables Vol C Tables 4.2.6.8 and 6.1.1.4'

loop_
_geom_angle_atom_site_label_1
_geom_angle_atom_site_label_2
_geom_angle_atom_site_label_3
_geom_angle
_geom_angle_site_symmetry_1
_geom_angle_site_symmetry_3
O11 C100 C27 119.9(10) 2_564 .
O11 Co1 O9 130.5(2) 2_564 .
O11 Co1 O12 100.8(3) 2_564 2_564
O9 Co1 O12 95.1(2) . 2_564
O11 Co1 O13 113.3(3) 2_564 .
O9 Co1 O13 112.0(2) . .
O12 Co1 O13 93.5(3) 2_564 .
O11 Co1 N3 84.1(3) 2_564 .
O9 Co1 N3 83.5(3) . .
O12 Co1 N3 174.4(3) 2_564 .
O13 Co1 N3 82.0(3) . .
O9 Co2 O8 123.1(3) . .
O9 Co2 O11 123.0(2) . .
O8 Co2 O11 102.8(3) . .
O9 Co2 O1 99.1(2) . .
O8 Co2 O1 104.4(3) . .
O11 Co2 O1 100.4(3) . .
C14 C1 C15 116.6(8) . .
C14 C1 C17 121.4(8) . .
C15 C1 C17 122.0(9) . .
C11 C2 C16 121.0(8) . .
C7 C3 C6 113.5(8) . .
C7 C3 C5 104.9(8) . .
C6 C3 C5 109.8(10) . .
C7 C3 C9 109.8(8) . .
C6 C3 C9 107.1(8) . .
C5 C3 C9 111.9(8) . .
F2 C5 F3 109.1(13) . .
F2 C5 F1 107.1(11) . .
F3 C5 F1 105.2(10) . .
F2 C5 C3 113.3(10) . .
F3 C5 C3 110.7(10) . .
F1 C5 C3 111.1(11) . .
C27 N3 C26 114.0(11) . .
C27 N3 C22 112.4(11) . .
C26 N3 C22 111.7(10) . .
C27 N3 Co1 105.5(6) . .
C26 N3 Co1 107.7(7) . .
C22 N3 Co1 104.7(6) . .
F4 C6 F6 107.9(9) . .
F4 C6 F5 107.6(12) . .
F6 C6 F5 107.1(11) . .
F4 C6 C3 110.8(10) . .
F6 C6 C3 113.3(11) . .
F5 C6 C3 109.8(9) . .
C13 C7 C8 116.1(8) . .
C13 C7 C3 119.8(8) . .
C8 C7 C3 124.1(9) . .
C14 C8 C7 120.7(9) . .
C10 C9 C16 118.7(8) . .
C10 C9 C3 118.3(8) . .
C16 C9 C3 122.8(9) . .
C9 C10 C12 122.1(9) . .
C12 C11 C2 117.5(8) . .
C12 C11 C19 121.3(9) . 3
C2 C11 C19 121.1(9) . 3
C10 C12 C11 120.6(9) . .
C17 O1 Co2 125.7(6) . .
C7 C13 C15 122.5(8) . .
C1 C14 C8 122.7(8) . .
C13 C15 C1 121.3(8) . .
C9 C16 C2 120.0(9) . .
O1 C17 O12 124.8(8) . .
O1 C17 C1 119.3(9) . .
O12 C17 C1 115.9(9) . .
O10 C19 O8 124.3(10) . .
O10 C19 C11 120.0(10) . 3_455
O8 C19 C11 115.6(10) . 3_455
C100 O11 Co2 125.0(6) 2_565 .
C100 O11 Co1 111.5(6) 2_565 2_565
Co2 O11 Co1 109.5(3) . 2_565
C19 O8 Co2 133.3(7) . .
C23 O9 Co2 122.4(6) . .
C23 O9 Co1 113.3(6) . .
Co2 O9 Co1 116.2(3) . .
C17 O12 Co1 132.3(6) . 2_565
H1 O13 C24 103(4) . .
H1 O13 Co1 104(4) . .
C24 O13 Co1 111.4(7) . .
C23 C22 N3 114.6(9) . .
C24 C26 N3 114.7(11) . .
O13 C24 C26 115.7(11) . .
C100 C27 N3 118.1(9) . .
O9 C23 C22 114.9(9) . .

loop_
_geom_bond_atom_site_label_1
_geom_bond_atom_site_label_2
_geom_bond_distance
_geom_bond_site_symmetry_2
C100 O11 1.372(11) 2_564
C100 C27 1.375(14) .
Co1 O11 1.960(6) 2_564
Co1 O9 1.977(5) .
Co1 O12 1.979(6) 2_564
Co1 O13 2.053(7) .
Co1 N3 2.129(7) .
Co2 O9 1.916(5) .
Co2 O8 1.924(7) .
Co2 O11 1.925(6) .
Co2 O1 2.040(6) .
C1 C14 1.356(11) .
C1 C15 1.386(10) .
C1 C17 1.477(11) .
F3 C5 1.328(12) .
C2 C11 1.382(11) .
C2 C16 1.395(12) .
F2 C5 1.292(13) .
C3 C7 1.528(11) .
C3 C6 1.554(14) .
C3 C5 1.562(14) .
C3 C9 1.565(12) .
O10 C19 1.200(11) .
C5 F1 1.353(13) .
N3 C27 1.424(14) .
N3 C26 1.451(14) .
N3 C22 1.462(12) .
F5 C6 1.351(14) .
C6 F4 1.306(11) .
C6 F6 1.325(12) .
C7 C13 1.362(11) .
C7 C8 1.407(11) .
C8 C14 1.377(11) .
C9 C10 1.351(11) .
C9 C16 1.371(12) .
C10 C12 1.374(12) .
C11 C12 1.378(11) .
C11 C19 1.486(12) 3
O1 C17 1.216(10) .
C13 C15 1.376(11) .
C17 O12 1.270(10) .
C19 O8 1.291(11) .
C19 C11 1.486(12) 3_455
O11 C100 1.372(11) 2_565
O11 Co1 1.960(6) 2_565
O9 C23 1.389(10) .
O12 Co1 1.979(6) 2_565
O13 H1 1.39(11) .
O13 C24 1.399(12) .
C22 C23 1.433(15) .
C26 C24 1.423(14) .
